data_1546067
loop_
_publ_author_name
'Lalev\'ee, Jacques'
'Dietlin, C\'eline'
'Morlet-Savary, Fabrice'
'Fouassier, Jean Pierre'
'Gigmes, Didier'
'Dumur, Frederic'
'Kermagoret, Anthony'
'Garra, Patxi'
'Mousawi, Assi'

_publ_section_title
;
 New copper (I) complex based initiating systems in redox polymerization
 and comparison with amine/benzoyl peroxide reference
;
_journal_name_full 'Polym. Chem.'
_journal_paper_doi 10.1039/C7PY00726D
_journal_year 2017
_chemical_formula_moiety 'C48 H39 Cu N3 O P2, B F4, C4 H10 O'
_chemical_formula_sum 'C52 H49 B Cu F4 N3 O2 P2'
_chemical_formula_weight 960.23
_space_group_crystal_system monoclinic
_space_group_IT_number 14
_space_group_name_Hall '-P 2ybc'
_space_group_name_H-M_alt 'P 1 21/c 1'
_symmetry_space_group_name_Hall '-P 2ybc'
_symmetry_space_group_name_H-M 'P 1 21/c 1'
_atom_sites_solution_hydrogens mixed
_audit_creation_date 2015-10-23
_audit_creation_method
;
Olex2 1.2
(compiled 2015.09.30 svn.r3233 for OlexSys, GUI svn.r5103)
;
_audit_update_record
;
2017-02-06 deposited with the CCDC.
2017-05-17 downloaded from the CCDC.
;
_cell_angle_alpha 90
_cell_angle_beta 104.764(3)
_cell_angle_gamma 90
_cell_formula_units_Z 4
_cell_length_a 12.3268(3)
_cell_length_b 21.2128(5)
_cell_length_c 19.3122(5)
_cell_measurement_reflns_used 20963
_cell_measurement_temperature 293
_cell_measurement_theta_max 25.7660
_cell_measurement_theta_min 3.7790
_cell_volume 4883.1(2)
_computing_cell_refinement
;
CrysAlisPro, Agilent Technologies,
Version 1.171.37.35 (release 13-08-2014 CrysAlis171 .NET)
(compiled Aug 13 2014,18:06:01)
;
_computing_data_collection
;
CrysAlisPro, Agilent Technologies,
Version 1.171.37.35 (release 13-08-2014 CrysAlis171 .NET)
(compiled Aug 13 2014,18:06:01)
;
_computing_data_reduction
;
CrysAlisPro, Agilent Technologies,
Version 1.171.37.35 (release 13-08-2014 CrysAlis171 .NET)
(compiled Aug 13 2014,18:06:01)
;
_computing_molecular_graphics 'Olex2 (Dolomanov et al., 2009)'
_computing_publication_material 'Olex2 (Dolomanov et al., 2009)'
_computing_structure_refinement 'ShelXL (Sheldrick, 2015)'
_computing_structure_solution 'ShelXS (Sheldrick, 2008)'
_diffrn_ambient_temperature 293
_diffrn_detector 'CCD plate'
_diffrn_detector_area_resol_mean 5.3048
_diffrn_detector_type AtlasS2
_diffrn_measured_fraction_theta_full 0.998
_diffrn_measured_fraction_theta_max 0.894
_diffrn_measurement_details
;
#__ type_ start__ end____ width___ exp.time_
  1 omega  -20.00   33.00   1.0000   60.0000
omega____ theta____ kappa____ phi______ frames
    -       -9.0735  -99.0000 -150.0000 53

#__ type_ start__ end____ width___ exp.time_
  2 omega  -19.00   84.00   1.0000   60.0000
omega____ theta____ kappa____ phi______ frames
    -       10.1672   57.0000   60.0000 103

#__ type_ start__ end____ width___ exp.time_
  3 omega  -16.00   86.00   1.0000   60.0000
omega____ theta____ kappa____ phi______ frames
    -       10.1672   38.0000  -30.0000 102

#__ type_ start__ end____ width___ exp.time_
  4 omega  -16.00   86.00   1.0000   60.0000
omega____ theta____ kappa____ phi______ frames
    -       10.1672   38.0000 -150.0000 102

#__ type_ start__ end____ width___ exp.time_
  5 omega  -19.00   84.00   1.0000   60.0000
omega____ theta____ kappa____ phi______ frames
    -       10.1672   57.0000  150.0000 103

#__ type_ start__ end____ width___ exp.time_
  6 omega   14.00   82.00   1.0000   60.0000
omega____ theta____ kappa____ phi______ frames
    -       10.1672 -148.0000 -133.0000 68

#__ type_ start__ end____ width___ exp.time_
  7 omega  -20.00    5.00   1.0000   60.0000
omega____ theta____ kappa____ phi______ frames
    -       10.1672  -99.0000  -90.0000 25

#__ type_ start__ end____ width___ exp.time_
  8 omega    1.00   67.00   1.0000   60.0000
omega____ theta____ kappa____ phi______ frames
    -       10.1672 -124.0000   30.0000 66
;
_diffrn_measurement_device 'four-circle diffractometer'
_diffrn_measurement_device_type 'SuperNova, Dual, Cu at zero, AtlasS2'
_diffrn_measurement_method '\w scans'
_diffrn_orient_matrix_UB_11 0.0365763000
_diffrn_orient_matrix_UB_12 0.0111878000
_diffrn_orient_matrix_UB_13 0.0321858000
_diffrn_orient_matrix_UB_21 -0.0168759000
_diffrn_orient_matrix_UB_22 0.0313910000
_diffrn_orient_matrix_UB_23 -0.0099361000
_diffrn_orient_matrix_UB_31 -0.0437878000
_diffrn_orient_matrix_UB_32 -0.0027560000
_diffrn_orient_matrix_UB_33 0.0175585000
_diffrn_radiation_monochromator mirror
_diffrn_radiation_probe x-ray
_diffrn_radiation_type MoK\a
_diffrn_radiation_wavelength 0.71073
_diffrn_reflns_av_R_equivalents 0.0367
_diffrn_reflns_av_unetI/netI 0.0270
_diffrn_reflns_Laue_measured_fraction_full 0.998
_diffrn_reflns_Laue_measured_fraction_max 0.894
_diffrn_reflns_limit_h_max 16
_diffrn_reflns_limit_h_min -14
_diffrn_reflns_limit_k_max 28
_diffrn_reflns_limit_k_min -27
_diffrn_reflns_limit_l_max 23
_diffrn_reflns_limit_l_min -25
_diffrn_reflns_number 74466
_diffrn_reflns_point_group_measured_fraction_full 0.998
_diffrn_reflns_point_group_measured_fraction_max 0.894
_diffrn_reflns_theta_full 25.242
_diffrn_reflns_theta_max 28.686
_diffrn_reflns_theta_min 3.350
_diffrn_source 'SuperNova (Mo) X-ray Source'
_exptl_absorpt_coefficient_mu 0.571
_exptl_absorpt_correction_T_max 1.00000
_exptl_absorpt_correction_T_min 0.85418
_exptl_absorpt_correction_type multi-scan
_exptl_absorpt_process_details
;
CrysAlisPro, Agilent Technologies,
Version 1.171.37.35 (release 13-08-2014 CrysAlis171 .NET)
(compiled Aug 13 2014,18:06:01)
Empirical absorption correction using spherical harmonics,
 implemented in SCALE3 ABSPACK scaling algorithm.
;
_exptl_crystal_colour orange
_exptl_crystal_colour_primary orange
_exptl_crystal_density_diffrn 1.306
_exptl_crystal_description prism
_exptl_crystal_F_000 1992
_exptl_crystal_size_max 0.2
_exptl_crystal_size_mid 0.18
_exptl_crystal_size_min 0.12
_refine_diff_density_max 0.828
_refine_diff_density_min -0.752
_refine_diff_density_rms 0.063
_refine_ls_extinction_method none
_refine_ls_goodness_of_fit_ref 1.015
_refine_ls_hydrogen_treatment constr
_refine_ls_matrix_type full
_refine_ls_number_parameters 587
_refine_ls_number_reflns 11275
_refine_ls_number_restraints 4
_refine_ls_restrained_S_all 1.018
_refine_ls_R_factor_all 0.0797
_refine_ls_R_factor_gt 0.0574
_refine_ls_shift/su_max 0.000
_refine_ls_shift/su_mean 0.000
_refine_ls_structure_factor_coef Fsqd
_refine_ls_weighting_details 'w=1/[\s^2^(Fo^2^)+(0.0760P)^2^+5.2416P] where P=(Fo^2^+2Fc^2^)/3'
_refine_ls_weighting_scheme calc
_refine_ls_wR_factor_gt 0.1496
_refine_ls_wR_factor_ref 0.1650
_reflns_Friedel_coverage 0.000
_reflns_number_gt 8488
_reflns_number_total 11275
_reflns_threshold_expression 'I > 2\s(I)'
_cod_data_source_file c7py00726d2.cif
_cod_data_source_block ank128
_cod_database_code 1546067
_shelxl_version_number 2014/6
_chemical_oxdiff_formula 'c48 h39 b1 cu1 f4 n3 o1 p2'
_shelx_space_group_comment
;
The symmetry employed for this shelxl refinement is uniquely defined
by the following loop, which should always be used as a source of
symmetry information in preference to the above space-group names.
They are only intended as comments.
;
_reflns_odcompleteness_completeness 99.71
_reflns_odcompleteness_iscentric 1
_reflns_odcompleteness_theta 24.97
_olex2_refinement_description
;
1. Fixed Uiso
 At 1.2 times of:
  All C(H) groups, All C(H,H) groups, All N(H,H) groups
 At 1.5 times of:
  All C(H,H,H) groups
2. Restrained distances
 O2-C51
 1.4 with sigma of 0.01
 O2-C49
 1.4 with sigma of 0.01
 C49-C50
 1.5 with sigma of 0.01
 C51-C52
 1.5 with sigma of 0.01
3. Uiso/Uaniso restraints and constraints
Uanis(F2) = Uanis(F3) = Uanis(F4) = Uanis(F6) = Uanis(F5) = Uanis(F7)
4. Others
 Sof(F5)=Sof(F6)=Sof(F7)=1-FVAR(1)
 Sof(F2)=Sof(F3)=Sof(F4)=FVAR(1)
5.a Rotating group:
 N3(H3A,H3B)
5.b Secondary CH2 refined with riding coordinates:
 C49(H49A,H49B), C51(H51A,H51B)
5.c Aromatic/amide H refined with riding coordinates:
 C1(H1), C2(H2), C3(H3), C4(H4), C6(H6), C8(H8), C9(H9), C11(H11), C12(H12),
 C14(H14), C15(H15), C16(H16), C17(H17), C18(H18), C20(H20), C21(H21), C22(H22),
  C23(H23), C24(H24), C26(H26), C27(H27), C28(H28), C29(H29), C32(H32),
 C33(H33), C34(H34), C35(H35), C38(H38), C39(H39), C40(H40), C41(H41), C42(H42),
  C44(H44), C45(H45), C46(H46), C47(H47), C48(H48)
5.d Idealised Me refined as rotating group:
 C50(H50A,H50B,H50C), C52(H52A,H52B,H52C)
;
_olex2_submission_special_instructions 'No special instructions were received'

loop_
_space_group_symop_operation_xyz
'x, y, z'
'-x, y+1/2, -z+1/2'
'-x, -y, -z'
'x, -y-1/2, z-1/2'

loop_
_atom_site_label
_atom_site_type_symbol
_atom_site_fract_x
_atom_site_fract_y
_atom_site_fract_z
_atom_site_U_iso_or_equiv
_atom_site_adp_type
_atom_site_occupancy
_atom_site_site_symmetry_order
_atom_site_calc_flag
_atom_site_refinement_flags_posn
_atom_site_refinement_flags_occupancy
_atom_site_disorder_assembly
_atom_site_disorder_group
Cu1 Cu 0.71257(3) 0.51906(2) 0.72908(2) 0.03978(12) Uani 1 1 d . . . .
P1 P 0.65353(6) 0.43556(3) 0.78306(4) 0.03984(17) Uani 1 1 d . . . .
P2 P 0.89981(6) 0.53407(3) 0.76926(4) 0.03982(17) Uani 1 1 d . . . .
O1 O 0.83162(16) 0.50208(10) 0.89567(10) 0.0461(5) Uani 1 1 d . . . .
N1 N 0.6597(2) 0.52597(12) 0.61705(13) 0.0473(6) Uani 1 1 d . . . .
N2 N 0.5971(2) 0.59284(11) 0.71980(13) 0.0449(5) Uani 1 1 d . . . .
N3 N 0.4992(5) 0.7293(2) 0.9447(3) 0.135(2) Uani 1 1 d . . . .
H3A H 0.4282 0.7338 0.9397 0.162 Uiso 1 1 d GR . . .
H3B H 0.5285 0.7110 0.9850 0.162 Uiso 1 1 d GR . . .
C1 C 0.6931(3) 0.49584(19) 0.56549(18) 0.0589(8) Uani 1 1 d . . . .
H1 H 0.7422 0.4620 0.5783 0.071 Uiso 1 1 calc R . . .
C2 C 0.6583(3) 0.5124(2) 0.4938(2) 0.0734(11) Uani 1 1 d . . . .
H2 H 0.6832 0.4899 0.4595 0.088 Uiso 1 1 calc R . . .
C3 C 0.5872(4) 0.5620(2) 0.4742(2) 0.0786(12) Uani 1 1 d . . . .
H3 H 0.5643 0.5746 0.4266 0.094 Uiso 1 1 calc R . . .
C4 C 0.5495(3) 0.5933(2) 0.5261(2) 0.0703(10) Uani 1 1 d . . . .
H4 H 0.4992 0.6266 0.5138 0.084 Uiso 1 1 calc R . . .
C5 C 0.5878(3) 0.57449(16) 0.59715(16) 0.0511(7) Uani 1 1 d . . . .
C6 C 0.5517(3) 0.60640(15) 0.65396(18) 0.0532(7) Uani 1 1 d . . . .
H6 H 0.4955 0.6367 0.6426 0.064 Uiso 1 1 calc R . . .
C7 C 0.5632(3) 0.62415(14) 0.77578(18) 0.0509(7) Uani 1 1 d . . . .
C8 C 0.4626(3) 0.65708(18) 0.7665(2) 0.0687(10) Uani 1 1 d . . . .
H8 H 0.4105 0.6572 0.7222 0.082 Uiso 1 1 calc R . . .
C9 C 0.4403(4) 0.6896(2) 0.8237(3) 0.0825(13) Uani 1 1 d . . . .
H9 H 0.3720 0.7104 0.8174 0.099 Uiso 1 1 calc R . . .
C10 C 0.5173(4) 0.6920(2) 0.8899(3) 0.0840(13) Uani 1 1 d . . . .
C11 C 0.6139(4) 0.6571(2) 0.8995(2) 0.0811(12) Uani 1 1 d . . . .
H11 H 0.6651 0.6565 0.9442 0.097 Uiso 1 1 calc R . . .
C12 C 0.6362(3) 0.62292(17) 0.84386(19) 0.0614(9) Uani 1 1 d . . . .
H12 H 0.7011 0.5987 0.8520 0.074 Uiso 1 1 calc R . . .
C13 C 0.5068(2) 0.41299(15) 0.74427(16) 0.0472(7) Uani 1 1 d . . . .
C14 C 0.4762(3) 0.35437(17) 0.7154(2) 0.0635(9) Uani 1 1 d . . . .
H14 H 0.5306 0.3237 0.7169 0.076 Uiso 1 1 calc R . . .
C15 C 0.3643(4) 0.3410(2) 0.6840(3) 0.0824(12) Uani 1 1 d . . . .
H15 H 0.3440 0.3017 0.6636 0.099 Uiso 1 1 calc R . . .
C16 C 0.2846(3) 0.3851(2) 0.6831(3) 0.0835(13) Uani 1 1 d . . . .
H16 H 0.2095 0.3755 0.6629 0.100 Uiso 1 1 calc R . . .
C17 C 0.3133(3) 0.4434(2) 0.7113(3) 0.0785(12) Uani 1 1 d . . . .
H17 H 0.2581 0.4734 0.7107 0.094 Uiso 1 1 calc R . . .
C18 C 0.4251(3) 0.45792(18) 0.7407(2) 0.0643(9) Uani 1 1 d . . . .
H18 H 0.4450 0.4983 0.7583 0.077 Uiso 1 1 calc R . . .
C19 C 0.7317(2) 0.36383(13) 0.77828(16) 0.0442(6) Uani 1 1 d . . . .
C20 C 0.7645(3) 0.35379(16) 0.7155(2) 0.0603(8) Uani 1 1 d . . . .
H20 H 0.7446 0.3830 0.6785 0.072 Uiso 1 1 calc R . . .
C21 C 0.8253(4) 0.30197(19) 0.7070(2) 0.0774(11) Uani 1 1 d . . . .
H21 H 0.8449 0.2954 0.6642 0.093 Uiso 1 1 calc R . . .
C22 C 0.8573(4) 0.2595(2) 0.7622(3) 0.0864(13) Uani 1 1 d . . . .
H22 H 0.9015 0.2251 0.7573 0.104 Uiso 1 1 calc R . . .
C23 C 0.8248(4) 0.26748(19) 0.8237(3) 0.0842(13) Uani 1 1 d . . . .
H23 H 0.8451 0.2379 0.8603 0.101 Uiso 1 1 calc R . . .
C24 C 0.7611(3) 0.31989(17) 0.8324(2) 0.0640(9) Uani 1 1 d . . . .
H24 H 0.7386 0.3251 0.8745 0.077 Uiso 1 1 calc R . . .
C25 C 0.6593(2) 0.44410(14) 0.87853(16) 0.0454(6) Uani 1 1 d . . . .
C26 C 0.5757(3) 0.4211(2) 0.9088(2) 0.0668(9) Uani 1 1 d . . . .
H26 H 0.5153 0.3991 0.8802 0.080 Uiso 1 1 calc R . . .
C27 C 0.5814(4) 0.4303(2) 0.9802(2) 0.0815(12) Uani 1 1 d . . . .
H27 H 0.5257 0.4139 0.9996 0.098 Uiso 1 1 calc R . . .
C28 C 0.6677(4) 0.4631(2) 1.0223(2) 0.0808(12) Uani 1 1 d . . . .
H28 H 0.6696 0.4699 1.0702 0.097 Uiso 1 1 calc R . . .
C29 C 0.7523(3) 0.4865(2) 0.99509(18) 0.0670(10) Uani 1 1 d . . . .
H29 H 0.8117 0.5088 1.0241 0.080 Uiso 1 1 calc R . . .
C30 C 0.7474(3) 0.47622(15) 0.92380(16) 0.0479(7) Uani 1 1 d . . . .
C31 C 0.9206(2) 0.46349(14) 0.89188(15) 0.0441(6) Uani 1 1 d . . . .
C32 C 0.9628(3) 0.41709(18) 0.94207(19) 0.0621(9) Uani 1 1 d . . . .
H32 H 0.9305 0.4101 0.9800 0.074 Uiso 1 1 calc R . . .
C33 C 1.0521(3) 0.3817(2) 0.9354(2) 0.0757(11) Uani 1 1 d . . . .
H33 H 1.0801 0.3502 0.9687 0.091 Uiso 1 1 calc R . . .
C34 C 1.1008(3) 0.3921(2) 0.8802(2) 0.0741(11) Uani 1 1 d . . . .
H34 H 1.1614 0.3676 0.8759 0.089 Uiso 1 1 calc R . . .
C35 C 1.0597(3) 0.43904(17) 0.83054(19) 0.0581(8) Uani 1 1 d . . . .
H35 H 1.0940 0.4464 0.7937 0.070 Uiso 1 1 calc R . . .
C36 C 0.9681(2) 0.47515(14) 0.83512(15) 0.0437(6) Uani 1 1 d . . . .
C37 C 0.9451(3) 0.60832(15) 0.81507(16) 0.0488(7) Uani 1 1 d . . . .
C38 C 1.0472(3) 0.61478(19) 0.86570(19) 0.0698(10) Uani 1 1 d . . . .
H38 H 1.0961 0.5807 0.8757 0.084 Uiso 1 1 calc R . . .
C39 C 1.0770(4) 0.6710(2) 0.9013(2) 0.0857(14) Uani 1 1 d . . . .
H39 H 1.1451 0.6749 0.9354 0.103 Uiso 1 1 calc R . . .
C40 C 1.0048(5) 0.7210(3) 0.8857(3) 0.0934(16) Uani 1 1 d . . . .
H40 H 1.0242 0.7589 0.9100 0.112 Uiso 1 1 calc R . . .
C41 C 0.9067(4) 0.7165(2) 0.8363(4) 0.1015(17) Uani 1 1 d . . . .
H41 H 0.8589 0.7511 0.8260 0.122 Uiso 1 1 calc R . . .
C42 C 0.8768(3) 0.65951(18) 0.8003(3) 0.0754(11) Uani 1 1 d . . . .
H42 H 0.8091 0.6565 0.7657 0.090 Uiso 1 1 calc R . . .
C43 C 0.9784(3) 0.52899(16) 0.70108(16) 0.0509(7) Uani 1 1 d . . . .
C44 C 1.0432(3) 0.5778(2) 0.6871(2) 0.0720(10) Uani 1 1 d . . . .
H44 H 1.0526 0.6139 0.7152 0.086 Uiso 1 1 calc R . . .
C45 C 1.0948(4) 0.5734(3) 0.6311(3) 0.0953(15) Uani 1 1 d . . . .
H45 H 1.1387 0.6065 0.6220 0.114 Uiso 1 1 calc R . . .
C46 C 1.0810(4) 0.5206(3) 0.5894(2) 0.0954(18) Uani 1 1 d . . . .
H46 H 1.1149 0.5180 0.5517 0.114 Uiso 1 1 calc R . . .
C47 C 1.0173(3) 0.4713(3) 0.6030(2) 0.0853(14) Uani 1 1 d . . . .
H47 H 1.0087 0.4351 0.5749 0.102 Uiso 1 1 calc R . . .
C48 C 0.9658(3) 0.4755(2) 0.65869(19) 0.0658(10) Uani 1 1 d . . . .
H48 H 0.9223 0.4422 0.6677 0.079 Uiso 1 1 calc R . . .
F1 F 0.3005(3) 0.6440(2) 0.56876(18) 0.1422(15) Uani 1 1 d . . . .
F2 F 0.2004(6) 0.7277(3) 0.5206(3) 0.1300(10) Uani 0.594(4) 1 d . P A 1
F3 F 0.1686(6) 0.6398(3) 0.4653(3) 0.1300(10) Uani 0.594(4) 1 d . P A 1
F4 F 0.3265(7) 0.6866(3) 0.4682(4) 0.1300(10) Uani 0.594(4) 1 d . P A 1
F5 F 0.2765(9) 0.7393(5) 0.5094(5) 0.1300(10) Uani 0.406(4) 1 d . P A -1
F6 F 0.1458(8) 0.6875(5) 0.5133(5) 0.1300(10) Uani 0.406(4) 1 d . P A -1
F7 F 0.3025(10) 0.6572(5) 0.4548(6) 0.1300(10) Uani 0.406(4) 1 d . P A -1
B1 B 0.2545(4) 0.6753(3) 0.5103(3) 0.0774(14) Uani 1 1 d . . . .
O2 O 0.2633(4) 0.2604(2) 0.4308(3) 0.1363(15) Uani 1 1 d D . . .
C49 C 0.2810(8) 0.2565(4) 0.3641(4) 0.163(4) Uani 1 1 d D . . .
H49A H 0.2897 0.2985 0.3464 0.196 Uiso 1 1 calc R . . .
H49B H 0.2166 0.2369 0.3317 0.196 Uiso 1 1 calc R . . .
C50 C 0.3821(10) 0.2192(6) 0.3660(6) 0.219(5) Uani 1 1 d D . . .
H50A H 0.3809 0.2055 0.3184 0.329 Uiso 1 1 calc GR . . .
H50B H 0.3839 0.1831 0.3963 0.329 Uiso 1 1 calc GR . . .
H50C H 0.4475 0.2446 0.3845 0.329 Uiso 1 1 calc GR . . .
C51 C 0.1710(8) 0.3018(5) 0.4226(7) 0.243(7) Uani 1 1 d D . . .
H51A H 0.1041 0.2838 0.3911 0.291 Uiso 1 1 calc R . . .
H51B H 0.1865 0.3420 0.4033 0.291 Uiso 1 1 calc R . . .
C52 C 0.1581(11) 0.3088(7) 0.4941(6) 0.234(7) Uani 1 1 d D . . .
H52A H 0.0955 0.3360 0.4934 0.352 Uiso 1 1 calc GR . . .
H52B H 0.2251 0.3269 0.5242 0.352 Uiso 1 1 calc GR . . .
H52C H 0.1450 0.2682 0.5126 0.352 Uiso 1 1 calc GR . . .

loop_
_atom_site_aniso_label
_atom_site_aniso_U_11
_atom_site_aniso_U_22
_atom_site_aniso_U_33
_atom_site_aniso_U_23
_atom_site_aniso_U_13
_atom_site_aniso_U_12
Cu1 0.04099(19) 0.04013(19) 0.03601(19) 0.00201(13) 0.00576(14) 0.00309(13)
P1 0.0414(4) 0.0398(4) 0.0380(4) -0.0002(3) 0.0095(3) -0.0014(3)
P2 0.0397(4) 0.0444(4) 0.0347(4) 0.0025(3) 0.0083(3) -0.0010(3)
O1 0.0445(11) 0.0546(11) 0.0382(11) 0.0039(9) 0.0086(9) 0.0003(9)
N1 0.0460(13) 0.0569(15) 0.0366(13) 0.0016(11) 0.0064(10) -0.0048(11)
N2 0.0443(13) 0.0413(13) 0.0484(14) 0.0024(10) 0.0107(11) 0.0033(10)
N3 0.173(5) 0.138(4) 0.106(3) -0.030(3) 0.058(3) 0.059(4)
C1 0.0518(18) 0.079(2) 0.0445(18) -0.0043(16) 0.0098(14) -0.0030(16)
C2 0.067(2) 0.114(3) 0.0413(19) -0.002(2) 0.0179(17) -0.013(2)
C3 0.074(3) 0.117(4) 0.0398(19) 0.021(2) 0.0061(17) -0.013(2)
C4 0.069(2) 0.082(3) 0.054(2) 0.0224(19) 0.0044(17) 0.0006(19)
C5 0.0457(16) 0.0596(19) 0.0432(16) 0.0102(14) 0.0024(13) -0.0047(14)
C6 0.0483(16) 0.0494(17) 0.0572(19) 0.0102(14) 0.0048(14) 0.0082(13)
C7 0.0528(17) 0.0410(15) 0.0604(19) 0.0016(14) 0.0175(15) 0.0064(13)
C8 0.059(2) 0.062(2) 0.085(3) -0.0041(19) 0.0177(19) 0.0152(17)
C9 0.075(3) 0.067(2) 0.114(4) -0.005(2) 0.039(3) 0.023(2)
C10 0.109(3) 0.071(3) 0.083(3) -0.010(2) 0.044(3) 0.020(2)
C11 0.106(3) 0.082(3) 0.057(2) -0.005(2) 0.023(2) 0.024(2)
C12 0.074(2) 0.057(2) 0.056(2) 0.0013(16) 0.0206(17) 0.0174(17)
C13 0.0438(15) 0.0502(17) 0.0454(16) 0.0030(13) 0.0076(12) -0.0060(12)
C14 0.059(2) 0.058(2) 0.067(2) -0.0032(17) 0.0043(17) -0.0080(16)
C15 0.071(3) 0.073(3) 0.089(3) -0.004(2) -0.006(2) -0.021(2)
C16 0.049(2) 0.097(3) 0.094(3) 0.007(3) -0.001(2) -0.016(2)
C17 0.0463(19) 0.087(3) 0.096(3) 0.006(2) 0.0076(19) 0.0067(19)
C18 0.0500(18) 0.060(2) 0.080(3) -0.0039(18) 0.0101(17) -0.0002(15)
C19 0.0453(15) 0.0405(14) 0.0461(16) 0.0016(12) 0.0106(12) -0.0012(12)
C20 0.077(2) 0.0464(17) 0.062(2) 0.0039(15) 0.0274(18) 0.0102(16)
C21 0.097(3) 0.062(2) 0.084(3) -0.004(2) 0.043(2) 0.015(2)
C22 0.099(3) 0.058(2) 0.104(4) 0.002(2) 0.030(3) 0.028(2)
C23 0.109(3) 0.054(2) 0.082(3) 0.017(2) 0.010(3) 0.023(2)
C24 0.083(2) 0.0549(19) 0.053(2) 0.0082(16) 0.0151(18) 0.0106(17)
C25 0.0491(16) 0.0490(16) 0.0410(15) 0.0019(12) 0.0167(12) 0.0014(13)
C26 0.061(2) 0.084(3) 0.060(2) 0.0017(19) 0.0248(17) -0.0092(18)
C27 0.075(3) 0.119(4) 0.063(2) 0.011(2) 0.040(2) -0.004(2)
C28 0.084(3) 0.122(4) 0.043(2) -0.001(2) 0.029(2) 0.002(3)
C29 0.069(2) 0.093(3) 0.0388(17) -0.0066(17) 0.0140(16) -0.0005(19)
C30 0.0494(16) 0.0555(18) 0.0398(15) 0.0036(13) 0.0134(13) 0.0066(13)
C31 0.0398(14) 0.0506(16) 0.0381(14) 0.0016(12) 0.0027(11) -0.0003(12)
C32 0.059(2) 0.072(2) 0.0507(19) 0.0208(17) 0.0061(15) 0.0024(17)
C33 0.072(2) 0.070(2) 0.076(3) 0.025(2) 0.002(2) 0.0176(19)
C34 0.065(2) 0.072(2) 0.079(3) 0.004(2) 0.007(2) 0.0252(19)
C35 0.0504(18) 0.068(2) 0.0543(19) -0.0016(16) 0.0110(15) 0.0116(15)
C36 0.0405(14) 0.0485(16) 0.0385(15) 0.0007(12) 0.0035(11) -0.0001(12)
C37 0.0551(17) 0.0486(16) 0.0449(16) 0.0005(13) 0.0171(13) -0.0126(13)
C38 0.083(3) 0.064(2) 0.051(2) 0.0089(17) -0.0027(18) -0.0232(19)
C39 0.108(3) 0.090(3) 0.053(2) 0.000(2) 0.007(2) -0.046(3)
C40 0.117(4) 0.084(3) 0.096(3) -0.032(3) 0.058(3) -0.049(3)
C41 0.087(3) 0.061(3) 0.163(5) -0.029(3) 0.046(3) -0.009(2)
C42 0.064(2) 0.054(2) 0.108(3) -0.010(2) 0.022(2) -0.0089(17)
C43 0.0421(15) 0.071(2) 0.0393(16) 0.0053(14) 0.0109(12) 0.0031(14)
C44 0.073(2) 0.082(3) 0.068(2) 0.015(2) 0.031(2) -0.002(2)
C45 0.083(3) 0.131(4) 0.082(3) 0.031(3) 0.042(3) -0.003(3)
C46 0.060(2) 0.181(6) 0.052(2) 0.018(3) 0.026(2) 0.018(3)
C47 0.060(2) 0.144(4) 0.050(2) -0.021(2) 0.0096(18) 0.022(3)
C48 0.0518(19) 0.095(3) 0.0500(19) -0.0118(18) 0.0122(15) 0.0012(18)
F1 0.093(2) 0.226(4) 0.107(2) 0.082(3) 0.0251(17) 0.051(2)
F2 0.138(3) 0.127(3) 0.123(2) 0.016(2) 0.029(2) -0.014(2)
F3 0.138(3) 0.127(3) 0.123(2) 0.016(2) 0.029(2) -0.014(2)
F4 0.138(3) 0.127(3) 0.123(2) 0.016(2) 0.029(2) -0.014(2)
F5 0.138(3) 0.127(3) 0.123(2) 0.016(2) 0.029(2) -0.014(2)
F6 0.138(3) 0.127(3) 0.123(2) 0.016(2) 0.029(2) -0.014(2)
F7 0.138(3) 0.127(3) 0.123(2) 0.016(2) 0.029(2) -0.014(2)
B1 0.076(3) 0.088(3) 0.077(3) 0.022(3) 0.036(3) 0.030(3)
O2 0.136(4) 0.131(4) 0.130(4) -0.014(3) 0.013(3) 0.005(3)
C49 0.228(10) 0.108(5) 0.124(6) 0.024(5) -0.007(6) -0.067(6)
C50 0.275(13) 0.245(12) 0.158(8) -0.037(8) 0.090(9) 0.067(11)
C51 0.148(9) 0.203(12) 0.33(2) 0.044(13) -0.034(11) -0.002(8)
C52 0.247(13) 0.317(17) 0.153(9) -0.030(10) 0.075(9) -0.075(12)

loop_
_atom_type_symbol
_atom_type_description
_atom_type_scat_dispersion_real
_atom_type_scat_dispersion_imag
_atom_type_scat_source
C C 0.0033 0.0016 'International Tables Vol C Tables 4.2.6.8 and 6.1.1.4'
H H 0.0000 0.0000 'International Tables Vol C Tables 4.2.6.8 and 6.1.1.4'
B B 0.0013 0.0007 'International Tables Vol C Tables 4.2.6.8 and 6.1.1.4'
Cu Cu 0.3201 1.2651 'International Tables Vol C Tables 4.2.6.8 and 6.1.1.4'
F F 0.0171 0.0103 'International Tables Vol C Tables 4.2.6.8 and 6.1.1.4'
N N 0.0061 0.0033 'International Tables Vol C Tables 4.2.6.8 and 6.1.1.4'
O O 0.0106 0.0060 'International Tables Vol C Tables 4.2.6.8 and 6.1.1.4'
P P 0.1023 0.0942 'International Tables Vol C Tables 4.2.6.8 and 6.1.1.4'

loop_
_geom_angle_atom_site_label_1
_geom_angle_atom_site_label_2
_geom_angle_atom_site_label_3
_geom_angle
P2 Cu1 P1 111.80(3)
N1 Cu1 P1 118.47(7)
N1 Cu1 P2 111.41(7)
N2 Cu1 P1 109.43(7)
N2 Cu1 P2 122.44(7)
N2 Cu1 N1 80.43(10)
C13 P1 Cu1 114.48(10)
C19 P1 Cu1 113.24(10)
C19 P1 C13 103.94(14)
C19 P1 C25 104.38(14)
C25 P1 Cu1 116.74(10)
C25 P1 C13 102.57(14)
C36 P2 Cu1 113.03(10)
C37 P2 Cu1 116.59(11)
C37 P2 C36 102.89(14)
C37 P2 C43 104.35(15)
C43 P2 Cu1 115.27(10)
C43 P2 C36 103.08(14)
C31 O1 C30 117.7(2)
C1 N1 Cu1 131.5(2)
C1 N1 C5 117.3(3)
C5 N1 Cu1 110.8(2)
C6 N2 Cu1 111.6(2)
C6 N2 C7 120.7(3)
C7 N2 Cu1 127.6(2)
H3A N3 H3B 109.2
C10 N3 H3A 109.6
C10 N3 H3B 108.7
N1 C1 H1 118.4
N1 C1 C2 123.3(4)
C2 C1 H1 118.4
C1 C2 H2 120.4
C3 C2 C1 119.1(4)
C3 C2 H2 120.4
C2 C3 H3 120.5
C2 C3 C4 119.0(3)
C4 C3 H3 120.5
C3 C4 H4 120.5
C3 C4 C5 119.1(4)
C5 C4 H4 120.5
N1 C5 C4 122.3(3)
N1 C5 C6 116.5(3)
C4 C5 C6 121.3(3)
N2 C6 C5 120.2(3)
N2 C6 H6 119.9
C5 C6 H6 119.9
C8 C7 N2 124.1(3)
C12 C7 N2 117.8(3)
C12 C7 C8 118.0(3)
C7 C8 H8 120.1
C9 C8 C7 119.8(4)
C9 C8 H8 120.1
C8 C9 H9 119.2
C10 C9 C8 121.6(4)
C10 C9 H9 119.2
N3 C10 C9 121.3(5)
C11 C10 N3 120.5(5)
C11 C10 C9 118.2(4)
C10 C11 H11 119.5
C10 C11 C12 121.0(4)
C12 C11 H11 119.5
C7 C12 H12 119.4
C11 C12 C7 121.1(3)
C11 C12 H12 119.4
C14 C13 P1 122.7(3)
C14 C13 C18 119.0(3)
C18 C13 P1 118.2(2)
C13 C14 H14 120.0
C13 C14 C15 120.0(4)
C15 C14 H14 120.0
C14 C15 H15 119.9
C16 C15 C14 120.2(4)
C16 C15 H15 119.9
C15 C16 H16 119.7
C15 C16 C17 120.5(4)
C17 C16 H16 119.7
C16 C17 H17 120.1
C16 C17 C18 119.8(4)
C18 C17 H17 120.1
C13 C18 C17 120.4(4)
C13 C18 H18 119.8
C17 C18 H18 119.8
C20 C19 P1 116.7(2)
C24 C19 P1 124.6(3)
C24 C19 C20 118.7(3)
C19 C20 H20 119.3
C21 C20 C19 121.3(3)
C21 C20 H20 119.3
C20 C21 H21 120.2
C20 C21 C22 119.6(4)
C22 C21 H21 120.2
C21 C22 H22 119.8
C23 C22 C21 120.5(4)
C23 C22 H22 119.8
C22 C23 H23 119.9
C22 C23 C24 120.3(4)
C24 C23 H23 119.9
C19 C24 C23 119.6(4)
C19 C24 H24 120.2
C23 C24 H24 120.2
C26 C25 P1 122.8(3)
C30 C25 P1 120.3(2)
C30 C25 C26 116.8(3)
C25 C26 H26 119.5
C27 C26 C25 121.0(4)
C27 C26 H26 119.5
C26 C27 H27 119.8
C28 C27 C26 120.4(4)
C28 C27 H27 119.8
C27 C28 H28 119.6
C27 C28 C29 120.7(4)
C29 C28 H28 119.6
C28 C29 H29 120.7
C28 C29 C30 118.7(4)
C30 C29 H29 120.7
C25 C30 O1 119.1(3)
C29 C30 O1 118.5(3)
C29 C30 C25 122.3(3)
O1 C31 C32 122.9(3)
O1 C31 C36 115.8(3)
C32 C31 C36 121.3(3)
C31 C32 H32 120.2
C33 C32 C31 119.5(3)
C33 C32 H32 120.2
C32 C33 H33 119.7
C32 C33 C34 120.6(3)
C34 C33 H33 119.7
C33 C34 H34 120.0
C33 C34 C35 120.0(3)
C35 C34 H34 120.0
C34 C35 H35 119.6
C36 C35 C34 120.9(3)
C36 C35 H35 119.6
C31 C36 P2 117.3(2)
C35 C36 P2 124.9(2)
C35 C36 C31 117.8(3)
C38 C37 P2 122.5(3)
C42 C37 P2 119.5(3)
C42 C37 C38 118.0(3)
C37 C38 H38 119.5
C39 C38 C37 121.0(4)
C39 C38 H38 119.5
C38 C39 H39 120.5
C40 C39 C38 119.0(4)
C40 C39 H39 120.5
C39 C40 H40 119.3
C41 C40 C39 121.4(4)
C41 C40 H40 119.3
C40 C41 H41 120.3
C40 C41 C42 119.4(5)
C42 C41 H41 120.3
C37 C42 C41 121.1(4)
C37 C42 H42 119.4
C41 C42 H42 119.4
C44 C43 P2 122.6(3)
C44 C43 C48 118.9(3)
C48 C43 P2 118.3(3)
C43 C44 H44 119.8
C43 C44 C45 120.4(4)
C45 C44 H44 119.8
C44 C45 H45 120.0
C46 C45 C44 120.0(5)
C46 C45 H45 120.0
C45 C46 H46 119.9
C45 C46 C47 120.3(4)
C47 C46 H46 119.9
C46 C47 H47 120.1
C46 C47 C48 119.8(5)
C48 C47 H47 120.1
C43 C48 H48 119.7
C47 C48 C43 120.5(4)
C47 C48 H48 119.7
F5 F2 F6 136.6(12)
F5 F2 B1 69.9(8)
F6 F2 B1 68.9(8)
F6 F3 F7 105.6(7)
B1 F3 F6 57.9(5)
B1 F3 F7 51.3(5)
F7 F4 F5 128.5(17)
F7 F4 B1 77.9(14)
B1 F4 F5 55.3(5)
F2 F5 F4 115.0(10)
F2 F5 B1 65.0(7)
B1 F5 F4 54.4(5)
F2 F6 F3 114.9(10)
F2 F6 B1 64.6(7)
B1 F6 F3 59.5(6)
F4 F7 F3 117.4(18)
F4 F7 B1 72.5(14)
B1 F7 F3 51.4(5)
F1 B1 F2 114.6(5)
F1 B1 F3 110.8(5)
F1 B1 F4 113.5(5)
F1 B1 F5 117.8(7)
F1 B1 F6 105.7(5)
F1 B1 F7 110.3(6)
F2 B1 F3 102.1(5)
F2 B1 F4 111.5(6)
F2 B1 F5 45.1(5)
F2 B1 F6 46.5(5)
F2 B1 F7 131.6(7)
F4 B1 F3 103.1(6)
F4 B1 F5 70.3(6)
F4 B1 F6 140.8(6)
F4 B1 F7 29.6(4)
F5 B1 F3 129.5(6)
F5 B1 F7 97.8(7)
F6 B1 F3 62.6(5)
F6 B1 F5 90.7(7)
F6 B1 F7 133.3(8)
F7 B1 F3 77.3(6)
C49 O2 C51 104.5(8)
O2 C49 H49A 109.6
O2 C49 H49B 109.6
O2 C49 C50 110.4(7)
H49A C49 H49B 108.1
C50 C49 H49A 109.6
C50 C49 H49B 109.6
C49 C50 H50A 109.5
C49 C50 H50B 109.5
C49 C50 H50C 109.5
H50A C50 H50B 109.5
H50A C50 H50C 109.5
H50B C50 H50C 109.5
O2 C51 H51A 111.0
O2 C51 H51B 111.0
O2 C51 C52 103.8(10)
H51A C51 H51B 109.0
C52 C51 H51A 111.0
C52 C51 H51B 111.0
C51 C52 H52A 109.5
C51 C52 H52B 109.5
C51 C52 H52C 109.5
H52A C52 H52B 109.5
H52A C52 H52C 109.5
H52B C52 H52C 109.5

loop_
_geom_bond_atom_site_label_1
_geom_bond_atom_site_label_2
_geom_bond_distance
Cu1 P1 2.2671(8)
Cu1 P2 2.2623(8)
Cu1 N1 2.100(2)
Cu1 N2 2.092(2)
P1 C13 1.836(3)
P1 C19 1.816(3)
P1 C25 1.836(3)
P2 C36 1.829(3)
P2 C37 1.823(3)
P2 C43 1.826(3)
O1 C30 1.400(4)
O1 C31 1.385(4)
N1 C1 1.333(4)
N1 C5 1.349(4)
N2 C6 1.284(4)
N2 C7 1.419(4)
N3 H3A 0.8619
N3 H3B 0.8622
N3 C10 1.385(6)
C1 H1 0.9300
C1 C2 1.387(5)
C2 H2 0.9300
C2 C3 1.360(6)
C3 H3 0.9300
C3 C4 1.378(6)
C4 H4 0.9300
C4 C5 1.391(5)
C5 C6 1.452(5)
C6 H6 0.9300
C7 C8 1.395(5)
C7 C12 1.391(5)
C8 H8 0.9300
C8 C9 1.387(6)
C9 H9 0.9300
C9 C10 1.385(7)
C10 C11 1.373(6)
C11 H11 0.9300
C11 C12 1.381(5)
C12 H12 0.9300
C13 C14 1.376(5)
C13 C18 1.376(5)
C14 H14 0.9300
C14 C15 1.387(5)
C15 H15 0.9300
C15 C16 1.354(6)
C16 H16 0.9300
C16 C17 1.361(6)
C17 H17 0.9300
C17 C18 1.385(5)
C18 H18 0.9300
C19 C20 1.389(5)
C19 C24 1.379(4)
C20 H20 0.9300
C20 C21 1.364(5)
C21 H21 0.9300
C21 C22 1.373(6)
C22 H22 0.9300
C22 C23 1.359(7)
C23 H23 0.9300
C23 C24 1.396(5)
C24 H24 0.9300
C25 C26 1.395(4)
C25 C30 1.387(4)
C26 H26 0.9300
C26 C27 1.377(5)
C27 H27 0.9300
C27 C28 1.356(6)
C28 H28 0.9300
C28 C29 1.375(6)
C29 H29 0.9300
C29 C30 1.380(5)
C31 C32 1.386(4)
C31 C36 1.390(4)
C32 H32 0.9300
C32 C33 1.366(5)
C33 H33 0.9300
C33 C34 1.368(6)
C34 H34 0.9300
C34 C35 1.386(5)
C35 H35 0.9300
C35 C36 1.385(4)
C37 C38 1.389(5)
C37 C42 1.359(5)
C38 H38 0.9300
C38 C39 1.379(6)
C39 H39 0.9300
C39 C40 1.368(7)
C40 H40 0.9300
C40 C41 1.339(8)
C41 H41 0.9300
C41 C42 1.397(6)
C42 H42 0.9300
C43 C44 1.375(5)
C43 C48 1.384(5)
C44 H44 0.9300
C44 C45 1.391(6)
C45 H45 0.9300
C45 C46 1.364(8)
C46 H46 0.9300
C46 C47 1.373(7)
C47 H47 0.9300
C47 C48 1.384(5)
C48 H48 0.9300
F1 B1 1.308(5)
F2 F5 1.045(10)
F2 F6 1.073(10)
F2 B1 1.337(8)
F3 F6 1.447(11)
F3 F7 1.753(13)
F3 B1 1.405(8)
F4 F5 1.585(13)
F4 F7 0.708(11)
F4 B1 1.369(9)
F5 B1 1.385(11)
F6 B1 1.381(11)
F7 B1 1.403(13)
O2 C49 1.363(7)
O2 C51 1.413(8)
C49 H49A 0.9700
C49 H49B 0.9700
C49 C50 1.468(8)
C50 H50A 0.9600
C50 H50B 0.9600
C50 H50C 0.9600
C51 H51A 0.9700
C51 H51B 0.9700
C51 C52 1.438(9)
C52 H52A 0.9600
C52 H52B 0.9600
C52 H52C 0.9600
